data_7240670
loop_
_publ_author_name
'Kara Ali, Zeinab'
'Iankovitch, Anna'
'Jokar, Mahboubeh'
'Maris, Thierry'
'Lebel, Olivier'
'Pellerin, Christian'

_publ_section_title
;
 Glass engineering of aminotriazine&#x2010;based materials with
 sub&#x2010;ambient Tg and high kinetic stability
;
_journal_name_full CrystEngComm
_journal_paper_doi 10.1039/D0CE00500B
_journal_year 2020
_chemical_formula_moiety 'C19 H33 N5'
_chemical_formula_sum 'C19 H33 N5'
_chemical_formula_weight 331.50
_space_group_crystal_system orthorhombic
_space_group_IT_number 61
_space_group_name_Hall '-P 2ac 2ab'
_space_group_name_H-M_alt 'P b c a'
_atom_sites_solution_hydrogens geom
_atom_sites_solution_primary dual
_audit_creation_date 2017-10-19
_audit_creation_method
;
Olex2 1.2
(compiled 2017.08.10 svn.r3458 for OlexSys, GUI svn.r5381)
;
_audit_update_record
;
2020-03-27 deposited with the CCDC.	2020-06-08 downloaded from the CCDC.
;
_cell_angle_alpha 90
_cell_angle_beta 90
_cell_angle_gamma 90
_cell_formula_units_Z 8
_cell_length_a 15.0700(3)
_cell_length_b 10.3551(2)
_cell_length_c 24.4042(5)
_cell_measurement_reflns_used 9876
_cell_measurement_temperature 150
_cell_measurement_theta_max 60.647
_cell_measurement_theta_min 3.152
_cell_volume 3808.31(13)
_computing_cell_refinement
'SAINT (2013) V8.38A; Integration Software for Single Crystal Data. Bruker AXS Inc., Madison, WI 53719-1173.'
_computing_data_collection
;
APEX 2 (2013) Bruker AXS Inc., Madison, WI 53719-1173.
;
_computing_data_reduction
'SAINT (2013) V8.38A; Integration Software for Single Crystal Data. Bruker AXS Inc., Madison, WI 53719-1173.'
_computing_molecular_graphics 'Olex2 (Dolomanov et al., 2009)'
_computing_publication_material 'Olex2 (Dolomanov et al., 2009)'
_computing_structure_refinement 'XL (Sheldrick, 2008)'
_computing_structure_solution 'XT (Sheldrick, 2015)'
_diffrn_ambient_temperature 150
_diffrn_detector 'CMOS Area detector'
_diffrn_detector_area_resol_mean 10.24
_diffrn_detector_type 'Bruker Photon 100 CMOS Detector'
_diffrn_measured_fraction_theta_full 1.000
_diffrn_measured_fraction_theta_max 1.000
_diffrn_measurement_device 'k-geometry diffractometer'
_diffrn_measurement_device_type 'Bruker Venture Metaljet'
_diffrn_measurement_method '\w and \f scans'
_diffrn_radiation_collimation 'Focusing mirrors'
_diffrn_radiation_monochromator 'Helios MX Mirror Optics'
_diffrn_radiation_probe x-ray
_diffrn_radiation_type GaK\a
_diffrn_radiation_wavelength 1.34139
_diffrn_reflns_av_R_equivalents 0.0379
_diffrn_reflns_av_unetI/netI 0.0227
_diffrn_reflns_Laue_measured_fraction_full 1.000
_diffrn_reflns_Laue_measured_fraction_max 1.000
_diffrn_reflns_limit_h_max 19
_diffrn_reflns_limit_h_min -19
_diffrn_reflns_limit_k_max 13
_diffrn_reflns_limit_k_min -13
_diffrn_reflns_limit_l_max 31
_diffrn_reflns_limit_l_min -31
_diffrn_reflns_number 34870
_diffrn_reflns_point_group_measured_fraction_full 1.000
_diffrn_reflns_point_group_measured_fraction_max 1.000
_diffrn_reflns_theta_full 53.594
_diffrn_reflns_theta_max 60.665
_diffrn_reflns_theta_min 3.151
_diffrn_source 'Metal Jet'
_diffrn_source_target Ga
_diffrn_source_type 'Gallium Liquid Metal Jet Source'
_exptl_absorpt_coefficient_mu 0.347
_exptl_absorpt_correction_T_max 0.7519
_exptl_absorpt_correction_T_min 0.6403
_exptl_absorpt_correction_type multi-scan
_exptl_absorpt_process_details
'SADABS-2016/2 (Bruker,2016/2) was used for absorption correction. wR2(int) was 0.1355 before and 0.0590 after correction. The Ratio of minimum to maximum transmission is 0.8516. The \l/2 correction factor is Not present.'
_exptl_crystal_colour 'clear light colourless'
_exptl_crystal_colour_lustre clear
_exptl_crystal_colour_modifier light
_exptl_crystal_colour_primary colourless
_exptl_crystal_density_diffrn 1.156
_exptl_crystal_description Block
_exptl_crystal_F_000 1456
_exptl_crystal_recrystallization_method 'crystallized frommeOH'
_exptl_crystal_size_max 0.251
_exptl_crystal_size_mid 0.095
_exptl_crystal_size_min 0.088
_refine_diff_density_max 0.295
_refine_diff_density_min -0.267
_refine_diff_density_rms 0.072
_refine_ls_extinction_coef 0.0067(4)
_refine_ls_extinction_expression Fc^*^=kFc[1+0.001xFc^2^\l^3^/sin(2\q)]^-1/4^
_refine_ls_extinction_method 'SHELXL-2017/1 (Sheldrick 2017)'
_refine_ls_goodness_of_fit_ref 1.065
_refine_ls_hydrogen_treatment constr
_refine_ls_matrix_type full
_refine_ls_number_parameters 221
_refine_ls_number_reflns 4386
_refine_ls_number_restraints 0
_refine_ls_restrained_S_all 1.065
_refine_ls_R_factor_all 0.0505
_refine_ls_R_factor_gt 0.0451
_refine_ls_shift/su_max 0.001
_refine_ls_shift/su_mean 0.000
_refine_ls_structure_factor_coef Fsqd
_refine_ls_weighting_details 'w=1/[\s^2^(Fo^2^)+(0.0619P)^2^+1.0642P] where P=(Fo^2^+2Fc^2^)/3'
_refine_ls_weighting_scheme calc
_refine_ls_wR_factor_gt 0.1125
_refine_ls_wR_factor_ref 0.1173
_reflns_Friedel_coverage 0.000
_reflns_number_gt 3894
_reflns_number_total 4386
_reflns_threshold_expression 'I > 2\s(I)'
_cod_data_source_file d0ce00500b2.cif
_cod_data_source_block pell10
_cod_depositor_comments
;
The following automatic conversions were performed:

data item '_diffrn_radiation_probe' value 'X-ray' was changed to
'x-ray' in accordance with the
/home/data/users/saulius/crontab/automatic-downloads/rss-feeds/RSC/lib/dictionaries/cif_core.dic
dictionary named 'cif_core.dic' version 2.4.2 last updated on
2011-04-26.

Automatic conversion script
Id: cif_fix_values 7556 2019-12-06 15:28:31Z antanas 
;
_cod_database_code 7240670
_shelx_shelxl_version_number 2017/1
_shelx_space_group_comment
;
The symmetry employed for this shelxl refinement is uniquely defined
by the following loop, which should always be used as a source of
symmetry information in preference to the above space-group names.
They are only intended as comments.
;
_shelx_estimated_absorpt_t_max 0.970
_shelx_estimated_absorpt_t_min 0.918
_olex2_refinement_description
;
1. Fixed Uiso
 At 1.2 times of:
  All C(H) groups, All C(H,H) groups
 At 1.5 times of:
  All C(H,H,H) groups
2.a Ternary CH refined with riding coordinates:
 C6(H6), C12(H12)
2.b Secondary CH2 refined with riding coordinates:
 C7(H7A,H7B), C8(H8A,H8B), C9(H9A,H9B), C10(H10A,H10B), C11(H11A,H11B),
 C13(H13A,H13B), C14(H14A,H14B), C15(H15A,H15B), C16(H16A,H16B), C17(H17A,H17B),
  C18(H18A,H18B)
2.c Idealised Me refined as rotating group:
 C4(H4A,H4B,H4C), C5(H5A,H5B,H5C), C19(H19A,H19B,H19C)
;
_olex2_exptl_crystal_mounting_method 'mounted on a cryoloop'
_olex2_submission_original_sample_id OL-VI-119/MeOH
_olex2_submission_special_instructions 'No special instructions were received'

loop_
_space_group_symop_operation_xyz
'x, y, z'
'-x+1/2, -y, z+1/2'
'-x, y+1/2, -z+1/2'
'x+1/2, -y+1/2, -z'
'-x, -y, -z'
'x-1/2, y, -z-1/2'
'x, -y-1/2, z-1/2'
'-x-1/2, y-1/2, z'

loop_
_atom_site_label
_atom_site_type_symbol
_atom_site_fract_x
_atom_site_fract_y
_atom_site_fract_z
_atom_site_U_iso_or_equiv
_atom_site_adp_type
_atom_site_occupancy
_atom_site_site_symmetry_order
_atom_site_calc_flag
_atom_site_refinement_flags_posn
_atom_site_refinement_flags_adp
_atom_site_refinement_flags_occupancy
_atom_site_disorder_assembly
_atom_site_disorder_group
N1 N 0.38400(5) 0.45487(8) 0.70734(3) 0.01885(19) Uani 1 1 d . . . . .
N3 N 0.30114(6) 0.42936(9) 0.79045(4) 0.0234(2) Uani 1 1 d . . . . .
N2 N 0.44410(6) 0.52841(9) 0.79290(3) 0.0221(2) Uani 1 1 d . . . . .
N4 N 0.52019(5) 0.55489(9) 0.71116(3) 0.0207(2) Uani 1 1 d . . . . .
N5 N 0.24753(6) 0.35597(9) 0.70673(4) 0.0229(2) Uani 1 1 d . . . . .
C1 C 0.36925(7) 0.48696(10) 0.81566(4) 0.0222(2) Uani 1 1 d . . . . .
C2 C 0.44757(6) 0.51120(9) 0.73759(4) 0.0182(2) Uani 1 1 d . . . . .
C3 C 0.31270(6) 0.41490(9) 0.73556(4) 0.0193(2) Uani 1 1 d . . . . .
C4 C 0.59509(7) 0.60749(12) 0.74178(4) 0.0265(2) Uani 1 1 d . . . . .
H4A H 0.590190 0.701795 0.743319 0.040 Uiso 1 1 calc GR . . . .
H4B H 0.650619 0.583594 0.723512 0.040 Uiso 1 1 calc GR . . . .
H4C H 0.594753 0.572420 0.779078 0.040 Uiso 1 1 calc GR . . . .
C5 C 0.17759(8) 0.28460(12) 0.73510(5) 0.0310(3) Uani 1 1 d . . . . .
H5A H 0.189862 0.283821 0.774536 0.047 Uiso 1 1 calc GR . . . .
H5B H 0.175764 0.195699 0.721373 0.047 Uiso 1 1 calc GR . . . .
H5C H 0.120270 0.326413 0.728418 0.047 Uiso 1 1 calc GR . . . .
C6 C 0.52693(6) 0.54434(10) 0.65126(4) 0.0195(2) Uani 1 1 d . . . . .
H6 H 0.465190 0.535901 0.636681 0.023 Uiso 1 1 calc R . . . .
C7 C 0.56731(7) 0.66547(10) 0.62557(4) 0.0243(2) Uani 1 1 d . . . . .
H7A H 0.629364 0.675849 0.638140 0.029 Uiso 1 1 calc R . . . .
H7B H 0.533303 0.742551 0.637187 0.029 Uiso 1 1 calc R . . . .
C8 C 0.56508(8) 0.65369(11) 0.56305(4) 0.0284(2) Uani 1 1 d . . . . .
H8A H 0.502675 0.649698 0.550478 0.034 Uiso 1 1 calc R . . . .
H8B H 0.592911 0.730995 0.546490 0.034 Uiso 1 1 calc R . . . .
C9 C 0.61435(8) 0.53266(12) 0.54402(4) 0.0288(3) Uani 1 1 d . . . . .
H9A H 0.608666 0.524375 0.503755 0.035 Uiso 1 1 calc R . . . .
H9B H 0.678182 0.541437 0.552854 0.035 Uiso 1 1 calc R . . . .
C10 C 0.57793(8) 0.41131(11) 0.57127(4) 0.0295(3) Uani 1 1 d . . . . .
H10A H 0.614594 0.336190 0.560452 0.035 Uiso 1 1 calc R . . . .
H10B H 0.516602 0.395801 0.558308 0.035 Uiso 1 1 calc R . . . .
C11 C 0.57781(7) 0.42339(11) 0.63386(4) 0.0246(2) Uani 1 1 d . . . . .
H11A H 0.549671 0.346060 0.650197 0.030 Uiso 1 1 calc R . . . .
H11B H 0.639637 0.428451 0.647401 0.030 Uiso 1 1 calc R . . . .
C12 C 0.25708(7) 0.33976(10) 0.64700(4) 0.0212(2) Uani 1 1 d . . . . .
H12 H 0.290291 0.416609 0.633033 0.025 Uiso 1 1 calc R . . . .
C13 C 0.31168(7) 0.22012(10) 0.63231(4) 0.0239(2) Uani 1 1 d . . . . .
H13A H 0.281015 0.141776 0.645805 0.029 Uiso 1 1 calc R . . . .
H13B H 0.370376 0.225015 0.650409 0.029 Uiso 1 1 calc R . . . .
C14 C 0.32424(8) 0.21063(12) 0.57021(5) 0.0289(2) Uani 1 1 d . . . . .
H14A H 0.360869 0.284095 0.557460 0.035 Uiso 1 1 calc R . . . .
H14B H 0.356318 0.129852 0.561350 0.035 Uiso 1 1 calc R . . . .
C15 C 0.23558(9) 0.21197(13) 0.54017(5) 0.0354(3) Uani 1 1 d . . . . .
H15A H 0.246240 0.212490 0.500143 0.042 Uiso 1 1 calc R . . . .
H15B H 0.202014 0.132641 0.549291 0.042 Uiso 1 1 calc R . . . .
C16 C 0.18087(8) 0.32993(12) 0.55591(5) 0.0342(3) Uani 1 1 d . . . . .
H16A H 0.122350 0.325548 0.537573 0.041 Uiso 1 1 calc R . . . .
H16B H 0.211418 0.408966 0.543052 0.041 Uiso 1 1 calc R . . . .
C17 C 0.16742(7) 0.33774(11) 0.61789(5) 0.0294(3) Uani 1 1 d . . . . .
H17A H 0.133805 0.416972 0.627087 0.035 Uiso 1 1 calc R . . . .
H17B H 0.132552 0.262350 0.630492 0.035 Uiso 1 1 calc R . . . .
C18 C 0.35698(8) 0.51096(13) 0.87674(4) 0.0301(3) Uani 1 1 d . . . . .
H18A H 0.316924 0.585927 0.881417 0.036 Uiso 1 1 calc R . . . .
H18B H 0.326976 0.434878 0.892873 0.036 Uiso 1 1 calc R . . . .
C19 C 0.44074(9) 0.53621(14) 0.90868(5) 0.0351(3) Uani 1 1 d . . . . .
H19A H 0.470554 0.612705 0.893838 0.053 Uiso 1 1 calc GR . . . .
H19B H 0.480240 0.461364 0.905701 0.053 Uiso 1 1 calc GR . . . .
H19C H 0.425910 0.551007 0.947268 0.053 Uiso 1 1 calc GR . . . .

loop_
_atom_site_aniso_label
_atom_site_aniso_U_11
_atom_site_aniso_U_22
_atom_site_aniso_U_33
_atom_site_aniso_U_23
_atom_site_aniso_U_13
_atom_site_aniso_U_12
N1 0.0180(4) 0.0169(4) 0.0216(4) -0.0011(3) 0.0000(3) -0.0009(3)
N3 0.0224(4) 0.0232(4) 0.0246(4) -0.0008(3) 0.0038(3) 0.0005(3)
N2 0.0214(4) 0.0254(5) 0.0196(4) -0.0029(3) 0.0006(3) 0.0009(3)
N4 0.0180(4) 0.0261(4) 0.0181(4) -0.0034(3) -0.0011(3) -0.0042(3)
N5 0.0203(4) 0.0215(4) 0.0268(4) -0.0011(3) 0.0020(3) -0.0056(3)
C1 0.0223(5) 0.0224(5) 0.0220(5) -0.0008(4) 0.0018(4) 0.0037(4)
C2 0.0184(4) 0.0155(4) 0.0206(5) -0.0009(3) -0.0002(3) 0.0022(3)
C3 0.0189(5) 0.0147(4) 0.0244(5) 0.0002(4) 0.0014(4) 0.0018(3)
C4 0.0223(5) 0.0339(6) 0.0233(5) -0.0046(4) -0.0027(4) -0.0078(4)
C5 0.0281(6) 0.0284(6) 0.0366(6) -0.0028(5) 0.0075(4) -0.0118(4)
C6 0.0179(4) 0.0230(5) 0.0176(4) -0.0015(4) -0.0006(3) -0.0028(4)
C7 0.0264(5) 0.0215(5) 0.0251(5) -0.0008(4) 0.0020(4) -0.0020(4)
C8 0.0324(6) 0.0294(6) 0.0234(5) 0.0042(4) 0.0025(4) 0.0017(4)
C9 0.0306(6) 0.0344(6) 0.0214(5) 0.0001(4) 0.0043(4) 0.0024(5)
C10 0.0370(6) 0.0278(6) 0.0236(5) -0.0058(4) 0.0029(4) 0.0015(5)
C11 0.0285(5) 0.0228(5) 0.0226(5) -0.0009(4) 0.0011(4) 0.0002(4)
C12 0.0208(5) 0.0174(5) 0.0256(5) 0.0012(4) -0.0028(4) -0.0037(4)
C13 0.0266(5) 0.0203(5) 0.0249(5) 0.0009(4) -0.0026(4) 0.0006(4)
C14 0.0332(6) 0.0269(6) 0.0265(5) -0.0037(4) -0.0026(4) 0.0003(5)
C15 0.0416(7) 0.0339(6) 0.0306(6) -0.0053(5) -0.0113(5) -0.0070(5)
C16 0.0319(6) 0.0336(6) 0.0372(6) 0.0019(5) -0.0166(5) -0.0038(5)
C17 0.0215(5) 0.0267(5) 0.0401(6) -0.0009(5) -0.0073(4) -0.0022(4)
C18 0.0274(5) 0.0408(7) 0.0222(5) -0.0044(5) 0.0063(4) 0.0026(5)
C19 0.0382(7) 0.0426(7) 0.0245(5) -0.0075(5) 0.0008(5) 0.0007(5)

loop_
_atom_type_symbol
_atom_type_description
_atom_type_scat_dispersion_real
_atom_type_scat_dispersion_imag
_atom_type_scat_source
C C 0.0140 0.0070 'International Tables Vol C Tables 4.2.6.8 and 6.1.1.4'
H H 0.0000 0.0000 'International Tables Vol C Tables 4.2.6.8 and 6.1.1.4'
N N 0.0240 0.0130 'International Tables Vol C Tables 4.2.6.8 and 6.1.1.4'

loop_
_geom_angle_atom_site_label_1
_geom_angle_atom_site_label_2
_geom_angle_atom_site_label_3
_geom_angle
_geom_angle_site_symmetry_1
_geom_angle_site_symmetry_3
_geom_angle_publ_flag
C3 N1 C2 115.03(9) . . ?
C1 N3 C3 113.85(9) . . ?
C1 N2 C2 113.86(9) . . ?
C2 N4 C4 120.54(8) . . ?
C2 N4 C6 120.46(8) . . ?
C4 N4 C6 118.93(8) . . ?
C3 N5 C5 120.33(9) . . ?
C3 N5 C12 119.64(8) . . ?
C5 N5 C12 118.76(8) . . ?
N3 C1 C18 115.47(9) . . ?
N2 C1 N3 127.11(9) . . ?
N2 C1 C18 117.37(9) . . ?
N1 C2 N2 125.04(9) . . ?
N1 C2 N4 117.50(8) . . ?
N4 C2 N2 117.46(9) . . ?
N1 C3 N3 125.07(9) . . ?
N1 C3 N5 116.96(9) . . ?
N5 C3 N3 117.97(9) . . ?
N4 C4 H4A 109.5 . . ?
N4 C4 H4B 109.5 . . ?
N4 C4 H4C 109.5 . . ?
H4A C4 H4B 109.5 . . ?
H4A C4 H4C 109.5 . . ?
H4B C4 H4C 109.5 . . ?
N5 C5 H5A 109.5 . . ?
N5 C5 H5B 109.5 . . ?
N5 C5 H5C 109.5 . . ?
H5A C5 H5B 109.5 . . ?
H5A C5 H5C 109.5 . . ?
H5B C5 H5C 109.5 . . ?
N4 C6 H6 107.2 . . ?
N4 C6 C7 112.00(8) . . ?
N4 C6 C11 111.84(8) . . ?
C7 C6 H6 107.2 . . ?
C7 C6 C11 111.02(8) . . ?
C11 C6 H6 107.2 . . ?
C6 C7 H7A 109.8 . . ?
C6 C7 H7B 109.8 . . ?
C6 C7 C8 109.55(9) . . ?
H7A C7 H7B 108.2 . . ?
C8 C7 H7A 109.8 . . ?
C8 C7 H7B 109.8 . . ?
C7 C8 H8A 109.5 . . ?
C7 C8 H8B 109.5 . . ?
H8A C8 H8B 108.0 . . ?
C9 C8 C7 110.94(9) . . ?
C9 C8 H8A 109.5 . . ?
C9 C8 H8B 109.5 . . ?
C8 C9 H9A 109.3 . . ?
C8 C9 H9B 109.3 . . ?
H9A C9 H9B 108.0 . . ?
C10 C9 C8 111.61(9) . . ?
C10 C9 H9A 109.3 . . ?
C10 C9 H9B 109.3 . . ?
C9 C10 H10A 109.3 . . ?
C9 C10 H10B 109.3 . . ?
C9 C10 C11 111.60(9) . . ?
H10A C10 H10B 108.0 . . ?
C11 C10 H10A 109.3 . . ?
C11 C10 H10B 109.3 . . ?
C6 C11 C10 110.15(9) . . ?
C6 C11 H11A 109.6 . . ?
C6 C11 H11B 109.6 . . ?
C10 C11 H11A 109.6 . . ?
C10 C11 H11B 109.6 . . ?
H11A C11 H11B 108.1 . . ?
N5 C12 H12 107.2 . . ?
N5 C12 C13 112.11(8) . . ?
N5 C12 C17 112.04(9) . . ?
C13 C12 H12 107.2 . . ?
C17 C12 H12 107.2 . . ?
C17 C12 C13 110.85(9) . . ?
C12 C13 H13A 109.5 . . ?
C12 C13 H13B 109.5 . . ?
C12 C13 C14 110.52(9) . . ?
H13A C13 H13B 108.1 . . ?
C14 C13 H13A 109.5 . . ?
C14 C13 H13B 109.5 . . ?
C13 C14 H14A 109.3 . . ?
C13 C14 H14B 109.3 . . ?
H14A C14 H14B 108.0 . . ?
C15 C14 C13 111.54(10) . . ?
C15 C14 H14A 109.3 . . ?
C15 C14 H14B 109.3 . . ?
C14 C15 H15A 109.4 . . ?
C14 C15 H15B 109.4 . . ?
H15A C15 H15B 108.0 . . ?
C16 C15 C14 111.14(9) . . ?
C16 C15 H15A 109.4 . . ?
C16 C15 H15B 109.4 . . ?
C15 C16 H16A 109.4 . . ?
C15 C16 H16B 109.4 . . ?
C15 C16 C17 111.34(10) . . ?
H16A C16 H16B 108.0 . . ?
C17 C16 H16A 109.4 . . ?
C17 C16 H16B 109.4 . . ?
C12 C17 C16 110.11(9) . . ?
C12 C17 H17A 109.6 . . ?
C12 C17 H17B 109.6 . . ?
C16 C17 H17A 109.6 . . ?
C16 C17 H17B 109.6 . . ?
H17A C17 H17B 108.2 . . ?
C1 C18 H18A 108.4 . . ?
C1 C18 H18B 108.4 . . ?
H18A C18 H18B 107.4 . . ?
C19 C18 C1 115.67(9) . . ?
C19 C18 H18A 108.4 . . ?
C19 C18 H18B 108.4 . . ?
C18 C19 H19A 109.5 . . ?
C18 C19 H19B 109.5 . . ?
C18 C19 H19C 109.5 . . ?
H19A C19 H19B 109.5 . . ?
H19A C19 H19C 109.5 . . ?
H19B C19 H19C 109.5 . . ?

loop_
_geom_bond_atom_site_label_1
_geom_bond_atom_site_label_2
_geom_bond_distance
_geom_bond_site_symmetry_2
_geom_bond_publ_flag
N1 C2 1.3427(12) . ?
N1 C3 1.3417(12) . ?
N3 C1 1.3371(14) . ?
N3 C3 1.3590(13) . ?
N2 C1 1.3286(13) . ?
N2 C2 1.3624(12) . ?
N4 C2 1.3485(13) . ?
N4 C4 1.4591(12) . ?
N4 C6 1.4694(12) . ?
N5 C3 1.3535(13) . ?
N5 C5 1.4617(13) . ?
N5 C12 1.4742(13) . ?
C1 C18 1.5223(14) . ?
C4 H4A 0.9800 . ?
C4 H4B 0.9800 . ?
C4 H4C 0.9800 . ?
C5 H5A 0.9800 . ?
C5 H5B 0.9800 . ?
C5 H5C 0.9800 . ?
C6 H6 1.0000 . ?
C6 C7 1.5285(14) . ?
C6 C11 1.5287(14) . ?
C7 H7A 0.9900 . ?
C7 H7B 0.9900 . ?
C7 C8 1.5312(14) . ?
C8 H8A 0.9900 . ?
C8 H8B 0.9900 . ?
C8 C9 1.5290(16) . ?
C9 H9A 0.9900 . ?
C9 H9B 0.9900 . ?
C9 C10 1.5240(16) . ?
C10 H10A 0.9900 . ?
C10 H10B 0.9900 . ?
C10 C11 1.5325(14) . ?
C11 H11A 0.9900 . ?
C11 H11B 0.9900 . ?
C12 H12 1.0000 . ?
C12 C13 1.5299(14) . ?
C12 C17 1.5266(14) . ?
C13 H13A 0.9900 . ?
C13 H13B 0.9900 . ?
C13 C14 1.5306(14) . ?
C14 H14A 0.9900 . ?
C14 H14B 0.9900 . ?
C14 C15 1.5241(16) . ?
C15 H15A 0.9900 . ?
C15 H15B 0.9900 . ?
C15 C16 1.5229(18) . ?
C16 H16A 0.9900 . ?
C16 H16B 0.9900 . ?
C16 C17 1.5284(17) . ?
C17 H17A 0.9900 . ?
C17 H17B 0.9900 . ?
C18 H18A 0.9900 . ?
C18 H18B 0.9900 . ?
C18 C19 1.5064(17) . ?
C19 H19A 0.9800 . ?
C19 H19B 0.9800 . ?
C19 H19C 0.9800 . ?

loop_
_geom_torsion_atom_site_label_1
_geom_torsion_atom_site_label_2
_geom_torsion_atom_site_label_3
_geom_torsion_atom_site_label_4
_geom_torsion
_geom_torsion_site_symmetry_1
_geom_torsion_site_symmetry_2
_geom_torsion_site_symmetry_3
_geom_torsion_site_symmetry_4
_geom_torsion_publ_flag
N3 C1 C18 C19 161.69(11) . . . . ?
N2 C1 C18 C19 -20.38(15) . . . . ?
N4 C6 C7 C8 -175.05(8) . . . . ?
N4 C6 C11 C10 176.22(8) . . . . ?
N5 C12 C13 C14 -177.00(8) . . . . ?
N5 C12 C17 C16 176.21(9) . . . . ?
C1 N3 C3 N1 -0.99(14) . . . . ?
C1 N3 C3 N5 179.16(9) . . . . ?
C1 N2 C2 N1 -1.77(14) . . . . ?
C1 N2 C2 N4 177.76(9) . . . . ?
C2 N1 C3 N3 1.02(14) . . . . ?
C2 N1 C3 N5 -179.13(9) . . . . ?
C2 N2 C1 N3 1.84(16) . . . . ?
C2 N2 C1 C18 -175.81(9) . . . . ?
C2 N4 C6 C7 139.16(10) . . . . ?
C2 N4 C6 C11 -95.48(11) . . . . ?
C3 N1 C2 N2 0.47(14) . . . . ?
C3 N1 C2 N4 -179.06(9) . . . . ?
C3 N3 C1 N2 -0.58(16) . . . . ?
C3 N3 C1 C18 177.11(9) . . . . ?
C3 N5 C12 C13 83.62(11) . . . . ?
C3 N5 C12 C17 -151.01(9) . . . . ?
C4 N4 C2 N1 -174.93(9) . . . . ?
C4 N4 C2 N2 5.50(14) . . . . ?
C4 N4 C6 C7 -43.83(12) . . . . ?
C4 N4 C6 C11 81.52(11) . . . . ?
C5 N5 C3 N1 166.36(9) . . . . ?
C5 N5 C3 N3 -13.77(14) . . . . ?
C5 N5 C12 C13 -83.51(11) . . . . ?
C5 N5 C12 C17 41.86(13) . . . . ?
C6 N4 C2 N1 2.02(14) . . . . ?
C6 N4 C2 N2 -177.55(9) . . . . ?
C6 C7 C8 C9 -57.40(12) . . . . ?
C7 C6 C11 C10 -57.89(11) . . . . ?
C7 C8 C9 C10 55.41(12) . . . . ?
C8 C9 C10 C11 -54.18(13) . . . . ?
C9 C10 C11 C6 55.02(12) . . . . ?
C11 C6 C7 C8 59.15(11) . . . . ?
C12 N5 C3 N1 -0.57(14) . . . . ?
C12 N5 C3 N3 179.30(9) . . . . ?
C12 C13 C14 C15 -55.38(12) . . . . ?
C13 C12 C17 C16 -57.73(12) . . . . ?
C13 C14 C15 C16 54.76(13) . . . . ?
C14 C15 C16 C17 -55.64(13) . . . . ?
C15 C16 C17 C12 57.04(12) . . . . ?
C17 C12 C13 C14 56.98(12) . . . . ?
